data_8102592
loop_
_publ_author_name
'Frank Rominger'
'Morteza Bararjanian'
'Saeed Balalaie'

_publ_section_title
;
 Crystal structure of
 N-benzyl-N-(1-(5-bromofuran-2-yl)-2-(tert-butylamino)-2-oxoethyl)-3-phenylpropiolamide,
 C26H25BrN2O3
;
_journal_issue 1
_journal_name_full 'Zeitschrift f\"ur Kristallographie - New Crystal Structures'
_journal_page_first 83
_journal_volume 225
_journal_year 2010
_chemical_formula_sum 'C26 H25 Br N2 O3'
_chemical_formula_weight 493.39
_chemical_melting_point 402.6(5)
_chemical_name_systematic
; 
N-benzyl-N-(1-(5-bromofuran-2-yl)-2-(tert-
butylamino)-2-oxoethyl)-3-phenylpropiolamide 
;
_space_group_IT_number 14
_symmetry_cell_setting monoclinic
_symmetry_space_group_name_Hall '-P 2ybc'
_symmetry_space_group_name_H-M 'P 1 21/c 1'
_atom_sites_solution_hydrogens geom
_atom_sites_solution_primary direct
_atom_sites_solution_secondary difmap
_audit_creation_method SHELXL-97
_cell_angle_alpha 90.00
_cell_angle_beta 105.540(3)
_cell_angle_gamma 90.00
_cell_formula_units_Z 4
_cell_length_a 24.290(3)
_cell_length_b 7.4803(11)
_cell_length_c 13.3853(19)
_cell_measurement_reflns_used 2933
_cell_measurement_temperature 200(2)
_cell_measurement_theta_max 21.16
_cell_measurement_theta_min 2.61
_cell_volume 2343.2(6)
_computing_cell_refinement 'Bruker SAINT (Bruker, 2001)'
_computing_data_collection 'Bruker SMART (Bruker, 2001)'
_computing_data_reduction 'Bruker SAINT (Bruker, 2001)'
_computing_molecular_graphics 'Bruker SHELXTL 2008/4 (Sheldrick, 2008)'
_computing_publication_material 'Bruker SHELXTL 2008/4 (Sheldrick, 2008)'
_computing_structure_refinement 'Bruker SHELXTL 2008/4 (Sheldrick, 2008)'
_computing_structure_solution 'Bruker SHELXTL 2008/4 (Sheldrick, 2008)'
_diffrn_ambient_temperature 200(2)
_diffrn_measured_fraction_theta_full 1.000
_diffrn_measured_fraction_theta_max 1.000
_diffrn_measurement_device_type 'Bruker APEX'
_diffrn_measurement_method '\w scans'
_diffrn_radiation_monochromator graphite
_diffrn_radiation_source 'fine-focus sealed tube'
_diffrn_radiation_type MoK\a
_diffrn_radiation_wavelength 0.71073
_diffrn_reflns_av_R_equivalents 0.0731
_diffrn_reflns_av_sigmaI/netI 0.0584
_diffrn_reflns_limit_h_max 28
_diffrn_reflns_limit_h_min -28
_diffrn_reflns_limit_k_max 8
_diffrn_reflns_limit_k_min -8
_diffrn_reflns_limit_l_max 15
_diffrn_reflns_limit_l_min -15
_diffrn_reflns_number 17657
_diffrn_reflns_theta_full 24.71
_diffrn_reflns_theta_max 24.71
_diffrn_reflns_theta_min 1.74
_exptl_absorpt_coefficient_mu 1.784
_exptl_absorpt_correction_T_max 0.8704
_exptl_absorpt_correction_T_min 0.4814
_exptl_absorpt_correction_type multi-scan
_exptl_absorpt_process_details
;
Sheldrick, G. M.: Program SADABS. University of G\"ottingen, Germany 2008.
;
_exptl_crystal_colour colourless
_exptl_crystal_density_diffrn 1.399
_exptl_crystal_density_method 'not measured'
_exptl_crystal_description polyhedron
_exptl_crystal_F_000 1016
_exptl_crystal_size_max 0.48
_exptl_crystal_size_mid 0.13
_exptl_crystal_size_min 0.08
_refine_diff_density_max 0.606
_refine_diff_density_min -0.432
_refine_diff_density_rms 0.077
_refine_ls_extinction_method none
_refine_ls_goodness_of_fit_ref 1.057
_refine_ls_hydrogen_treatment mixed
_refine_ls_matrix_type full
_refine_ls_number_parameters 295
_refine_ls_number_reflns 3979
_refine_ls_number_restraints 0
_refine_ls_restrained_S_all 1.057
_refine_ls_R_factor_all 0.0788
_refine_ls_R_factor_gt 0.0526
_refine_ls_shift/su_max 0.001
_refine_ls_shift/su_mean 0.000
_refine_ls_structure_factor_coef Fsqd
_refine_ls_weighting_details 'calc w=1/[\s^2^(Fo^2^)+(0.0632P)^2^+0.4844P] where P=(Fo^2^+2Fc^2^)/3'
_refine_ls_weighting_scheme calc
_refine_ls_wR_factor_gt 0.1153
_refine_ls_wR_factor_ref 0.1255
_reflns_number_gt 2936
_reflns_number_total 3979
_reflns_threshold_expression >2sigma(I)
_cod_data_source_file 1267-2815.cff
_cod_data_source_block sba67
_cod_depositor_comments
;
The following automatic conversions were performed:
'_symmetry_cell_setting' value 'Monoclinic' changed to 'monoclinic'
according to '/home/saulius/struct/CIF-dictionaries/cif_core.dic'
dictionary named 'cif_core.dic' version 2.4.1 from 2010-06-29.

Automatic conversion script
Id: cif_fix_enum 1555 2011-01-17 13:19:09Z saulius 

The following automatic conversions were performed:

'_chemical_melting_point' value '129-130\%C' was changed to
'402.6(5)' - it was converted from degrees Celsius(C) to Kelvins(K),
the average value was taken and precision was estimated.

Automatic conversion script
Id: cif_fix_values 1569 2011-02-09 13:29:24Z adriana 
;
_cod_original_sg_symbol_H-M P2(1)/c
_cod_database_code 8102592

loop_
_symmetry_equiv_pos_as_xyz
'x, y, z'
'-x, y+1/2, -z+1/2'
'-x, -y, -z'
'x, -y-1/2, z-1/2'

loop_
_atom_site_label
_atom_site_type_symbol
_atom_site_fract_x
_atom_site_fract_y
_atom_site_fract_z
_atom_site_U_iso_or_equiv
_atom_site_adp_type
_atom_site_occupancy
_atom_site_symmetry_multiplicity
_atom_site_calc_flag
_atom_site_refinement_flags
_atom_site_disorder_assembly
_atom_site_disorder_group
Br1 Br 0.427166(19) 0.47104(7) 0.52223(3) 0.0532(2) Uani 1 1 d . . .
C1 C 0.16385(16) 0.7475(5) 0.6385(3) 0.0320(9) Uani 1 1 d . . .
C2 C 0.32049(15) 0.8282(5) 0.5735(2) 0.0247(8) Uani 1 1 d . . .
C3 C 0.36022(16) 0.9484(6) 0.5661(3) 0.0331(9) Uani 1 1 d . . .
H3 H 0.3578 1.0745 0.5722 0.040 Uiso 1 1 calc R . .
C4 C 0.40643(15) 0.8511(6) 0.5475(3) 0.0356(10) Uani 1 1 d . . .
H4 H 0.4411 0.8987 0.5386 0.043 Uiso 1 1 calc R . .
C5 C 0.39180(15) 0.6807(6) 0.5450(3) 0.0310(9) Uani 1 1 d . . .
C6 C 0.12190(17) 0.7551(5) 0.5666(3) 0.0351(9) Uani 1 1 d . . .
O7 O 0.33857(10) 0.6592(3) 0.55901(17) 0.0269(6) Uani 1 1 d . . .
C8 C 0.21513(15) 0.7457(5) 0.7232(3) 0.0273(8) Uani 1 1 d . . .
O8 O 0.21279(11) 0.7092(3) 0.81188(19) 0.0357(6) Uani 1 1 d . . .
N9 N 0.26381(12) 0.7848(4) 0.6989(2) 0.0245(7) Uani 1 1 d . . .
C10 C 0.26301(14) 0.8416(5) 0.5927(3) 0.0231(8) Uani 1 1 d . . .
H10 H 0.2363 0.7611 0.5425 0.028 Uiso 1 1 calc R . .
C11 C 0.31639(15) 0.8104(5) 0.7824(3) 0.0287(8) Uani 1 1 d . . .
H11A H 0.3065 0.8187 0.8494 0.034 Uiso 1 1 calc R . .
H11B H 0.3343 0.9249 0.7712 0.034 Uiso 1 1 calc R . .
C14 C 0.24089(15) 1.0341(5) 0.5723(3) 0.0262(8) Uani 1 1 d . . .
O14 O 0.24561(12) 1.1384(4) 0.64418(19) 0.0408(7) Uani 1 1 d . . .
N15 N 0.21756(13) 1.0708(4) 0.4724(2) 0.0258(7) Uani 1 1 d . . .
H15 H 0.2182(16) 0.986(5) 0.434(3) 0.031 Uiso 1 1 d . . .
C15 C 0.19385(16) 1.2461(5) 0.4314(3) 0.0320(9) Uani 1 1 d . . .
C16 C 0.14340(19) 1.2893(6) 0.4740(3) 0.0486(12) Uani 1 1 d . . .
H16A H 0.1151 1.1930 0.4558 0.073 Uiso 1 1 calc R . .
H16B H 0.1260 1.4020 0.4440 0.073 Uiso 1 1 calc R . .
H16C H 0.1565 1.3006 0.5496 0.073 Uiso 1 1 calc R . .
C17 C 0.17299(18) 1.2256(6) 0.3134(3) 0.0396(10) Uani 1 1 d . . .
H17A H 0.2053 1.1942 0.2859 0.059 Uiso 1 1 calc R . .
H17B H 0.1562 1.3386 0.2825 0.059 Uiso 1 1 calc R . .
H17C H 0.1441 1.1310 0.2961 0.059 Uiso 1 1 calc R . .
C18 C 0.2399(2) 1.3872(6) 0.4589(4) 0.0558(13) Uani 1 1 d . . .
H18A H 0.2528 1.4004 0.5344 0.084 Uiso 1 1 calc R . .
H18B H 0.2245 1.5014 0.4275 0.084 Uiso 1 1 calc R . .
H18C H 0.2722 1.3514 0.4324 0.084 Uiso 1 1 calc R . .
C21 C 0.07523(16) 0.7670(6) 0.4757(3) 0.0372(10) Uani 1 1 d . . .
C22 C 0.08576(18) 0.7873(6) 0.3805(3) 0.0477(11) Uani 1 1 d . . .
H22 H 0.1241 0.7908 0.3757 0.057 Uiso 1 1 calc R . .
C23 C 0.0417(2) 0.8026(7) 0.2924(4) 0.0623(14) Uani 1 1 d . . .
H23 H 0.0500 0.8151 0.2273 0.075 Uiso 1 1 calc R . .
C24 C -0.0131(2) 0.8004(9) 0.2961(4) 0.0770(18) Uani 1 1 d . . .
H24 H -0.0433 0.8123 0.2344 0.092 Uiso 1 1 calc R . .
C25 C -0.0245(2) 0.7809(12) 0.3891(4) 0.119(3) Uani 1 1 d . . .
H25 H -0.0631 0.7783 0.3925 0.143 Uiso 1 1 calc R . .
C26 C 0.0191(2) 0.7647(11) 0.4787(4) 0.105(3) Uani 1 1 d . . .
H26 H 0.0103 0.7519 0.5433 0.126 Uiso 1 1 calc R . .
C31 C 0.35919(15) 0.6612(5) 0.7889(2) 0.0268(8) Uani 1 1 d . . .
C32 C 0.34270(17) 0.4850(5) 0.7865(3) 0.0388(10) Uani 1 1 d . . .
H32 H 0.3036 0.4562 0.7777 0.047 Uiso 1 1 calc R . .
C33 C 0.3822(2) 0.3504(6) 0.7966(3) 0.0506(12) Uani 1 1 d . . .
H33 H 0.3701 0.2293 0.7935 0.061 Uiso 1 1 calc R . .
C34 C 0.4393(2) 0.3887(7) 0.8111(3) 0.0498(12) Uani 1 1 d . . .
H34 H 0.4667 0.2952 0.8200 0.060 Uiso 1 1 calc R . .
C35 C 0.45608(17) 0.5647(6) 0.8125(3) 0.0431(11) Uani 1 1 d . . .
H35 H 0.4952 0.5929 0.8210 0.052 Uiso 1 1 calc R . .
C36 C 0.41655(16) 0.7001(5) 0.8019(3) 0.0325(9) Uani 1 1 d . . .
H36 H 0.4286 0.8211 0.8034 0.039 Uiso 1 1 calc R . .

loop_
_atom_site_aniso_label
_atom_site_aniso_U_11
_atom_site_aniso_U_22
_atom_site_aniso_U_33
_atom_site_aniso_U_23
_atom_site_aniso_U_13
_atom_site_aniso_U_12
Br1 0.0476(3) 0.0743(4) 0.0433(3) 0.0013(2) 0.0219(2) 0.0243(2)
C1 0.031(2) 0.039(2) 0.032(2) 0.0025(18) 0.019(2) -0.0007(17)
C2 0.0297(19) 0.032(2) 0.0118(17) -0.0017(15) 0.0050(15) -0.0002(16)
C3 0.039(2) 0.039(2) 0.0226(19) 0.0021(17) 0.0099(17) -0.0040(19)
C4 0.027(2) 0.063(3) 0.0185(19) 0.0014(19) 0.0096(16) -0.0120(19)
C5 0.0237(19) 0.055(3) 0.0159(19) -0.0001(17) 0.0075(15) 0.0014(18)
C6 0.032(2) 0.042(3) 0.035(2) 0.0026(18) 0.016(2) 0.0013(18)
O7 0.0268(13) 0.0356(15) 0.0197(13) -0.0031(11) 0.0084(10) 0.0032(11)
C8 0.033(2) 0.028(2) 0.023(2) 0.0040(16) 0.0100(17) 0.0039(16)
O8 0.0413(16) 0.0455(17) 0.0233(14) 0.0084(12) 0.0139(12) 0.0016(13)
N9 0.0263(16) 0.0328(17) 0.0160(15) 0.0029(12) 0.0085(13) -0.0002(13)
C10 0.0271(19) 0.029(2) 0.0144(17) 0.0007(14) 0.0076(15) -0.0018(15)
C11 0.031(2) 0.039(2) 0.0154(18) -0.0016(16) 0.0050(15) -0.0031(17)
C14 0.0307(19) 0.031(2) 0.0204(19) -0.0001(17) 0.0119(16) 0.0003(16)
O14 0.0641(19) 0.0349(16) 0.0228(15) -0.0076(12) 0.0105(13) 0.0053(14)
N15 0.0362(17) 0.0260(18) 0.0166(16) -0.0012(13) 0.0093(13) 0.0036(14)
C15 0.038(2) 0.028(2) 0.030(2) 0.0040(17) 0.0095(18) 0.0024(17)
C16 0.057(3) 0.051(3) 0.042(3) 0.004(2) 0.020(2) 0.022(2)
C17 0.047(2) 0.044(3) 0.026(2) 0.0103(18) 0.0075(18) 0.009(2)
C18 0.065(3) 0.037(3) 0.057(3) 0.012(2) 0.002(2) -0.011(2)
C21 0.027(2) 0.053(3) 0.031(2) 0.0022(19) 0.0074(17) -0.0006(19)
C22 0.038(2) 0.069(3) 0.038(3) -0.005(2) 0.014(2) -0.011(2)
C23 0.051(3) 0.103(4) 0.030(2) 0.004(3) 0.006(2) -0.011(3)
C24 0.046(3) 0.142(6) 0.034(3) 0.005(3) -0.006(2) 0.000(3)
C25 0.026(3) 0.279(11) 0.051(4) 0.013(5) 0.007(3) -0.001(4)
C26 0.037(3) 0.249(9) 0.031(3) 0.014(4) 0.014(2) -0.003(4)
C31 0.032(2) 0.038(2) 0.0090(17) 0.0037(15) 0.0030(15) -0.0009(17)
C32 0.035(2) 0.045(3) 0.034(2) 0.0069(19) 0.0043(18) -0.0024(19)
C33 0.058(3) 0.039(3) 0.049(3) 0.003(2) 0.005(2) 0.004(2)
C34 0.054(3) 0.054(3) 0.040(3) 0.008(2) 0.009(2) 0.019(2)
C35 0.030(2) 0.073(4) 0.027(2) 0.008(2) 0.0099(18) 0.009(2)
C36 0.038(2) 0.044(2) 0.0164(18) 0.0041(17) 0.0087(17) -0.0033(19)

loop_
_atom_type_symbol
_atom_type_description
_atom_type_scat_dispersion_real
_atom_type_scat_dispersion_imag
_atom_type_scat_source
C C 0.0033 0.0016 'International Tables Vol C Tables 4.2.6.8 and 6.1.1.4'
H H 0.0000 0.0000 'International Tables Vol C Tables 4.2.6.8 and 6.1.1.4'
N N 0.0061 0.0033 'International Tables Vol C Tables 4.2.6.8 and 6.1.1.4'
O O 0.0106 0.0060 'International Tables Vol C Tables 4.2.6.8 and 6.1.1.4'
Br Br -0.2901 2.4595 'International Tables Vol C Tables 4.2.6.8 and 6.1.1.4'

loop_
_geom_angle_atom_site_label_1
_geom_angle_atom_site_label_2
_geom_angle_atom_site_label_3
_geom_angle
_geom_angle_site_symmetry_1
_geom_angle_site_symmetry_3
_geom_angle_publ_flag
C6 C1 C8 177.5(4) . . ?
C3 C2 O7 110.1(3) . . ?
C3 C2 C10 134.0(3) . . ?
O7 C2 C10 115.9(3) . . ?
C2 C3 C4 106.8(4) . . ?
C2 C3 H3 126.6 . . ?
C4 C3 H3 126.6 . . ?
C5 C4 C3 106.2(3) . . ?
C5 C4 H4 126.9 . . ?
C3 C4 H4 126.9 . . ?
C4 C5 O7 111.6(3) . . ?
C4 C5 Br1 133.4(3) . . ?
O7 C5 Br1 114.9(3) . . ?
C1 C6 C21 175.1(4) . . ?
C5 O7 C2 105.2(3) . . ?
O8 C8 N9 123.5(3) . . ?
O8 C8 C1 120.4(3) . . ?
N9 C8 C1 116.1(3) . . ?
C8 N9 C11 119.3(3) . . ?
C8 N9 C10 120.7(3) . . ?
C11 N9 C10 118.7(3) . . ?
N9 C10 C2 112.0(3) . . ?
N9 C10 C14 110.7(3) . . ?
C2 C10 C14 109.4(3) . . ?
N9 C10 H10 108.2 . . ?
C2 C10 H10 108.2 . . ?
C14 C10 H10 108.2 . . ?
N9 C11 C31 113.1(3) . . ?
N9 C11 H11A 109.0 . . ?
C31 C11 H11A 109.0 . . ?
N9 C11 H11B 109.0 . . ?
C31 C11 H11B 109.0 . . ?
H11A C11 H11B 107.8 . . ?
O14 C14 N15 125.7(3) . . ?
O14 C14 C10 120.4(3) . . ?
N15 C14 C10 113.9(3) . . ?
C14 N15 C15 125.0(3) . . ?
C14 N15 H15 113(3) . . ?
C15 N15 H15 122(3) . . ?
N15 C15 C18 109.9(3) . . ?
N15 C15 C16 108.9(3) . . ?
C18 C15 C16 112.3(4) . . ?
N15 C15 C17 106.4(3) . . ?
C18 C15 C17 109.8(3) . . ?
C16 C15 C17 109.3(3) . . ?
C15 C16 H16A 109.5 . . ?
C15 C16 H16B 109.5 . . ?
H16A C16 H16B 109.5 . . ?
C15 C16 H16C 109.5 . . ?
H16A C16 H16C 109.5 . . ?
H16B C16 H16C 109.5 . . ?
C15 C17 H17A 109.5 . . ?
C15 C17 H17B 109.5 . . ?
H17A C17 H17B 109.5 . . ?
C15 C17 H17C 109.5 . . ?
H17A C17 H17C 109.5 . . ?
H17B C17 H17C 109.5 . . ?
C15 C18 H18A 109.5 . . ?
C15 C18 H18B 109.5 . . ?
H18A C18 H18B 109.5 . . ?
C15 C18 H18C 109.5 . . ?
H18A C18 H18C 109.5 . . ?
H18B C18 H18C 109.5 . . ?
C22 C21 C26 117.5(4) . . ?
C22 C21 C6 119.7(3) . . ?
C26 C21 C6 122.8(4) . . ?
C23 C22 C21 120.8(4) . . ?
C23 C22 H22 119.6 . . ?
C21 C22 H22 119.6 . . ?
C24 C23 C22 121.4(4) . . ?
C24 C23 H23 119.3 . . ?
C22 C23 H23 119.3 . . ?
C23 C24 C25 118.9(5) . . ?
C23 C24 H24 120.6 . . ?
C25 C24 H24 120.6 . . ?
C24 C25 C26 120.8(5) . . ?
C24 C25 H25 119.6 . . ?
C26 C25 H25 119.6 . . ?
C25 C26 C21 120.7(5) . . ?
C25 C26 H26 119.6 . . ?
C21 C26 H26 119.6 . . ?
C32 C31 C36 118.7(4) . . ?
C32 C31 C11 121.0(3) . . ?
C36 C31 C11 120.3(3) . . ?
C33 C32 C31 120.6(4) . . ?
C33 C32 H32 119.7 . . ?
C31 C32 H32 119.7 . . ?
C32 C33 C34 120.8(4) . . ?
C32 C33 H33 119.6 . . ?
C34 C33 H33 119.6 . . ?
C35 C34 C33 118.9(4) . . ?
C35 C34 H34 120.5 . . ?
C33 C34 H34 120.5 . . ?
C34 C35 C36 120.5(4) . . ?
C34 C35 H35 119.8 . . ?
C36 C35 H35 119.8 . . ?
C35 C36 C31 120.5(4) . . ?
C35 C36 H36 119.8 . . ?
C31 C36 H36 119.8 . . ?

loop_
_geom_bond_atom_site_label_1
_geom_bond_atom_site_label_2
_geom_bond_distance
_geom_bond_site_symmetry_2
_geom_bond_publ_flag
Br1 C5 1.852(4) . ?
C1 C6 1.201(5) . ?
C1 C8 1.442(5) . ?
C2 C3 1.342(5) . ?
C2 O7 1.369(4) . ?
C2 C10 1.489(5) . ?
C3 C4 1.415(5) . ?
C3 H3 0.9500 . ?
C4 C5 1.321(6) . ?
C4 H4 0.9500 . ?
C5 O7 1.365(4) . ?
C6 C21 1.427(6) . ?
C8 O8 1.234(4) . ?
C8 N9 1.340(4) . ?
N9 C11 1.467(4) . ?
N9 C10 1.479(4) . ?
C10 C14 1.536(5) . ?
C10 H10 1.0000 . ?
C11 C31 1.512(5) . ?
C11 H11A 0.9900 . ?
C11 H11B 0.9900 . ?
C14 O14 1.220(4) . ?
C14 N15 1.334(4) . ?
N15 C15 1.477(5) . ?
N15 O8 2.981(4) 4_575 ?
N15 H15 0.82(4) . ?
C15 C18 1.510(6) . ?
C15 C16 1.518(6) . ?
C15 C17 1.532(5) . ?
C16 H16A 0.9800 . ?
C16 H16B 0.9800 . ?
C16 H16C 0.9800 . ?
C17 H17A 0.9800 . ?
C17 H17B 0.9800 . ?
C17 H17C 0.9800 . ?
C18 H18A 0.9800 . ?
C18 H18B 0.9800 . ?
C18 H18C 0.9800 . ?
C21 C22 1.374(5) . ?
C21 C26 1.376(6) . ?
C22 C23 1.368(6) . ?
C22 H22 0.9500 . ?
C23 C24 1.346(7) . ?
C23 H23 0.9500 . ?
C24 C25 1.354(7) . ?
C24 H24 0.9500 . ?
C25 C26 1.376(7) . ?
C25 H25 0.9500 . ?
C26 H26 0.9500 . ?
C31 C32 1.375(5) . ?
C31 C36 1.388(5) . ?
C32 C33 1.373(6) . ?
C32 H32 0.9500 . ?
C33 C34 1.378(6) . ?
C33 H33 0.9500 . ?
C34 C35 1.377(7) . ?
C34 H34 0.9500 . ?
C35 C36 1.377(5) . ?
C35 H35 0.9500 . ?
C36 H36 0.9500 . ?

loop_
_geom_torsion_atom_site_label_1
_geom_torsion_atom_site_label_2
_geom_torsion_atom_site_label_3
_geom_torsion_atom_site_label_4
_geom_torsion
_geom_torsion_site_symmetry_1
_geom_torsion_site_symmetry_2
_geom_torsion_site_symmetry_3
_geom_torsion_site_symmetry_4
_geom_torsion_publ_flag
O7 C2 C3 C4 -0.9(4) . . . . ?
C10 C2 C3 C4 179.6(4) . . . . ?
C2 C3 C4 C5 -0.1(4) . . . . ?
C3 C4 C5 O7 1.0(4) . . . . ?
C3 C4 C5 Br1 178.5(3) . . . . ?
C8 C1 C6 C21 47(12) . . . . ?
C4 C5 O7 C2 -1.6(4) . . . . ?
Br1 C5 O7 C2 -179.5(2) . . . . ?
C3 C2 O7 C5 1.5(4) . . . . ?
C10 C2 O7 C5 -178.9(3) . . . . ?
C6 C1 C8 O8 137(9) . . . . ?
C6 C1 C8 N9 -43(9) . . . . ?
O8 C8 N9 C11 -8.6(5) . . . . ?
C1 C8 N9 C11 171.5(3) . . . . ?
O8 C8 N9 C10 -175.0(3) . . . . ?
C1 C8 N9 C10 5.1(5) . . . . ?
C8 N9 C10 C2 -163.6(3) . . . . ?
C11 N9 C10 C2 29.9(4) . . . . ?
C8 N9 C10 C14 74.0(4) . . . . ?
C11 N9 C10 C14 -92.5(3) . . . . ?
C3 C2 C10 N9 -105.5(4) . . . . ?
O7 C2 C10 N9 75.0(4) . . . . ?
C3 C2 C10 C14 17.6(5) . . . . ?
O7 C2 C10 C14 -161.8(3) . . . . ?
C8 N9 C11 C31 109.7(4) . . . . ?
C10 N9 C11 C31 -83.6(4) . . . . ?
N9 C10 C14 O14 25.7(4) . . . . ?
C2 C10 C14 O14 -98.2(4) . . . . ?
N9 C10 C14 N15 -154.6(3) . . . . ?
C2 C10 C14 N15 81.5(4) . . . . ?
O14 C14 N15 C15 0.7(6) . . . . ?
C10 C14 N15 C15 -179.0(3) . . . . ?
C14 N15 C15 C18 60.2(5) . . . . ?
C14 N15 C15 C16 -63.2(5) . . . . ?
C14 N15 C15 C17 179.0(3) . . . . ?
C1 C6 C21 C22 5(5) . . . . ?
C1 C6 C21 C26 -173(5) . . . . ?
C26 C21 C22 C23 -0.7(8) . . . . ?
C6 C21 C22 C23 -178.7(4) . . . . ?
C21 C22 C23 C24 0.8(8) . . . . ?
C22 C23 C24 C25 -0.6(10) . . . . ?
C23 C24 C25 C26 0.4(12) . . . . ?
C24 C25 C26 C21 -0.4(13) . . . . ?
C22 C21 C26 C25 0.5(10) . . . . ?
C6 C21 C26 C25 178.4(7) . . . . ?
N9 C11 C31 C32 -47.4(4) . . . . ?
N9 C11 C31 C36 135.3(3) . . . . ?
C36 C31 C32 C33 -0.1(6) . . . . ?
C11 C31 C32 C33 -177.4(4) . . . . ?
C31 C32 C33 C34 1.1(7) . . . . ?
C32 C33 C34 C35 -1.8(7) . . . . ?
C33 C34 C35 C36 1.4(6) . . . . ?
C34 C35 C36 C31 -0.4(6) . . . . ?
C32 C31 C36 C35 -0.3(5) . . . . ?
C11 C31 C36 C35 177.0(3) . . . . ?
